data_1542353
loop_
_publ_author_name
'Butschke, B.'
'Feller, M.'
'Diskin-Posner, Y.'
'Milstein, D.'

_publ_section_title
;
 Ketone hydrogenation catalyzed by a new iron(ii)--PNN complex
;
_journal_issue 12
_journal_name_full 'Catal. Sci. Technol.'
_journal_page_first 4428
_journal_paper_doi 10.1039/C5CY02036K
_journal_volume 6
_journal_year 2016
_chemical_formula_moiety 'C28 H41 Fe N3 O P, B F4'
_chemical_formula_sum 'C28 H41 B F4 Fe N3 O P'
_chemical_formula_weight 609.27
_chemical_name_systematic
; 
 ? 
;
_space_group_IT_number 14
_symmetry_cell_setting monoclinic
_symmetry_space_group_name_Hall '-P 2ybc'
_symmetry_space_group_name_H-M 'P 1 21/c 1'
_atom_sites_solution_hydrogens geom
_atom_sites_solution_primary direct
_atom_sites_solution_secondary difmap
_audit_creation_method SHELXL-97
_audit_update_record
;
2015-11-24 deposited with the CCDC.
2016-02-02 downloaded from the CCDC.
;
_cell_angle_alpha 90.00
_cell_angle_beta 111.094(2)
_cell_angle_gamma 90.00
_cell_formula_units_Z 4
_cell_length_a 17.8880(11)
_cell_length_b 8.6252(5)
_cell_length_c 21.0338(13)
_cell_measurement_reflns_used 35329
_cell_measurement_temperature 100(2)
_cell_measurement_theta_max 31.39
_cell_measurement_theta_min 2.58
_cell_volume 3027.8(3)
_computing_cell_refinement 'APEX 2'
_computing_data_collection 'APEX 2'
_computing_data_reduction 'APEX 2'
_computing_structure_refinement 'SHELXL-97 (Sheldrick, 1997)'
_computing_structure_solution 'SHELXS-97 (Sheldrick, 1990)'
_diffrn_ambient_temperature 100(2)
_diffrn_measured_fraction_theta_full 0.994
_diffrn_measured_fraction_theta_max 0.994
_diffrn_measurement_device_type 'Bruker APEX-II KappaCCD'
_diffrn_measurement_method 'omega and phi scans'
_diffrn_radiation_monochromator graphite
_diffrn_radiation_source 'fine-focus sealed tube'
_diffrn_radiation_type MoK\a
_diffrn_radiation_wavelength 0.71073
_diffrn_reflns_av_R_equivalents 0.0518
_diffrn_reflns_av_sigmaI/netI 0.0604
_diffrn_reflns_limit_h_max 25
_diffrn_reflns_limit_h_min -26
_diffrn_reflns_limit_k_max 12
_diffrn_reflns_limit_k_min -12
_diffrn_reflns_limit_l_max 30
_diffrn_reflns_limit_l_min -30
_diffrn_reflns_number 35329
_diffrn_reflns_theta_full 31.39
_diffrn_reflns_theta_max 31.39
_diffrn_reflns_theta_min 2.58
_exptl_absorpt_coefficient_mu 0.601
_exptl_absorpt_correction_T_max 0.9423
_exptl_absorpt_correction_T_min 0.7531
_exptl_absorpt_correction_type multi-scan
_exptl_absorpt_process_details 'Bruker APEX2'
_exptl_crystal_colour black
_exptl_crystal_density_diffrn 1.337
_exptl_crystal_density_method 'not measured'
_exptl_crystal_description plate
_exptl_crystal_F_000 1280
_exptl_crystal_size_max 0.50
_exptl_crystal_size_mid 0.30
_exptl_crystal_size_min 0.10
_refine_diff_density_max 0.617
_refine_diff_density_min -0.539
_refine_diff_density_rms 0.075
_refine_ls_extinction_method none
_refine_ls_goodness_of_fit_ref 1.004
_refine_ls_hydrogen_treatment mixed
_refine_ls_matrix_type full
_refine_ls_number_parameters 384
_refine_ls_number_reflns 9927
_refine_ls_number_restraints 0
_refine_ls_restrained_S_all 1.004
_refine_ls_R_factor_all 0.0719
_refine_ls_R_factor_gt 0.0414
_refine_ls_shift/su_max 0.042
_refine_ls_shift/su_mean 0.001
_refine_ls_structure_factor_coef Fsqd
_refine_ls_weighting_details 'calc w=1/[\s^2^(Fo^2^)+(0.0454P)^2^+0.7840P] where P=(Fo^2^+2Fc^2^)/3'
_refine_ls_weighting_scheme calc
_refine_ls_wR_factor_gt 0.0915
_refine_ls_wR_factor_ref 0.1040
_reflns_number_gt 7073
_reflns_number_total 9927
_reflns_threshold_expression >2sigma(I)
_cod_data_source_file c5cy02036k2.cif
_cod_data_source_block m1690
_cod_depositor_comments
;
The following automatic conversions were performed:

'_symmetry_cell_setting' value 'Monoclinic' changed to 'monoclinic'
according to
/usr/data/users/saulius/crontab/automatic-downloads/rss-feeds/RSC/lib/dictionaries/cif_core.dic
dictionary named 'cif_core.dic' version 2.4.2 from 2011-04-26.

Automatic conversion script
Id: cif_fix_values 4268 2015-11-12 08:31:59Z antanas 

 Adding full bibliography for 1542353.cif.
;
_cod_original_sg_symbol_Hall -P2ybc
_cod_original_sg_symbol_H-M P2(1)/c
_cod_database_code 1542353

loop_
_symmetry_equiv_pos_as_xyz
'x, y, z'
'-x, y+1/2, -z+1/2'
'-x, -y, -z'
'x, -y-1/2, z-1/2'

loop_
_atom_site_label
_atom_site_type_symbol
_atom_site_fract_x
_atom_site_fract_y
_atom_site_fract_z
_atom_site_U_iso_or_equiv
_atom_site_adp_type
_atom_site_occupancy
_atom_site_symmetry_multiplicity
_atom_site_calc_flag
_atom_site_refinement_flags
_atom_site_disorder_assembly
_atom_site_disorder_group
Fe1 Fe 0.265537(13) 0.96289(3) 0.476735(10) 0.01228(6) Uani 1 1 d . . .
H1 H 0.3157(11) 0.865(2) 0.4576(9) 0.015(5) Uiso 1 1 d . . .
P1 P 0.24572(2) 1.06505(5) 0.375155(19) 0.01261(9) Uani 1 1 d . . .
N1 N 0.17035(8) 0.83792(17) 0.42619(6) 0.0130(3) Uani 1 1 d . . .
N2 N 0.27245(8) 0.79935(17) 0.54503(6) 0.0135(3) Uani 1 1 d . . .
C1 C 0.13904(9) 1.0144(2) 0.33109(8) 0.0161(3) Uani 1 1 d . . .
H1A H 0.1047 1.1012 0.3350 0.019 Uiso 1 1 calc R . .
H1B H 0.1282 0.9961 0.2821 0.019 Uiso 1 1 calc R . .
C2 C 0.11998(9) 0.8709(2) 0.36279(7) 0.0149(3) Uani 1 1 d . . .
C3 C 0.05378(10) 0.7773(2) 0.33032(8) 0.0196(4) Uani 1 1 d . . .
H3 H 0.0198 0.7989 0.2848 0.024 Uiso 1 1 calc R . .
C4 C 0.03778(10) 0.6528(2) 0.36478(8) 0.0195(4) Uani 1 1 d . . .
H4 H -0.0074 0.5887 0.3432 0.023 Uiso 1 1 calc R . .
C5 C 0.08836(10) 0.6219(2) 0.43151(8) 0.0170(3) Uani 1 1 d . . .
H5 H 0.0777 0.5383 0.4564 0.020 Uiso 1 1 calc R . .
C6 C 0.15477(10) 0.7166(2) 0.46068(7) 0.0144(3) Uani 1 1 d . . .
C7 C 0.21662(10) 0.6944(2) 0.52841(7) 0.0147(3) Uani 1 1 d . . .
C8 C 0.21376(11) 0.5566(2) 0.57081(8) 0.0197(4) Uani 1 1 d . . .
H8A H 0.2655 0.5452 0.6082 0.030 Uiso 1 1 calc R . .
H8B H 0.2026 0.4631 0.5424 0.030 Uiso 1 1 calc R . .
H8C H 0.1714 0.5713 0.5895 0.030 Uiso 1 1 calc R . .
C9 C 0.24859(10) 1.2810(2) 0.36186(8) 0.0173(3) Uani 1 1 d . . .
C10 C 0.33444(11) 1.3342(2) 0.37248(9) 0.0227(4) Uani 1 1 d . . .
H10A H 0.3366 1.4478 0.3728 0.034 Uiso 1 1 calc R . .
H10B H 0.3499 1.2945 0.3353 0.034 Uiso 1 1 calc R . .
H10C H 0.3714 1.2942 0.4161 0.034 Uiso 1 1 calc R . .
C11 C 0.18975(11) 1.3361(2) 0.29216(9) 0.0258(4) Uani 1 1 d . . .
H11A H 0.1944 1.4487 0.2884 0.039 Uiso 1 1 calc R . .
H11B H 0.1349 1.3098 0.2880 0.039 Uiso 1 1 calc R . .
H11C H 0.2025 1.2850 0.2557 0.039 Uiso 1 1 calc R . .
C12 C 0.22414(11) 1.3587(2) 0.41705(9) 0.0216(4) Uani 1 1 d . . .
H12A H 0.2622 1.3299 0.4621 0.032 Uiso 1 1 calc R . .
H12B H 0.1702 1.3244 0.4126 0.032 Uiso 1 1 calc R . .
H12C H 0.2243 1.4716 0.4117 0.032 Uiso 1 1 calc R . .
C13 C 0.29911(10) 0.9595(2) 0.32519(8) 0.0166(3) Uani 1 1 d . . .
C14 C 0.27050(11) 0.7895(2) 0.31731(9) 0.0209(4) Uani 1 1 d . . .
H14A H 0.2133 0.7854 0.2894 0.031 Uiso 1 1 calc R . .
H14B H 0.2792 0.7455 0.3624 0.031 Uiso 1 1 calc R . .
H14C H 0.3008 0.7296 0.2951 0.031 Uiso 1 1 calc R . .
C15 C 0.28069(11) 1.0243(2) 0.25316(8) 0.0238(4) Uani 1 1 d . . .
H15A H 0.3005 1.1310 0.2562 0.036 Uiso 1 1 calc R . .
H15B H 0.2227 1.0230 0.2283 0.036 Uiso 1 1 calc R . .
H15C H 0.3072 0.9602 0.2290 0.036 Uiso 1 1 calc R . .
C16 C 0.39043(10) 0.9611(2) 0.36394(9) 0.0219(4) Uani 1 1 d . . .
H16A H 0.4168 0.9001 0.3387 0.033 Uiso 1 1 calc R . .
H16B H 0.4026 0.9160 0.4093 0.033 Uiso 1 1 calc R . .
H16C H 0.4100 1.0682 0.3684 0.033 Uiso 1 1 calc R . .
C17 C 0.34070(10) 0.7838(2) 0.60772(7) 0.0147(3) Uani 1 1 d . . .
C18 C 0.34174(10) 0.8640(2) 0.66582(8) 0.0151(3) Uani 1 1 d . . .
C19 C 0.41014(10) 0.8533(2) 0.72466(8) 0.0175(3) Uani 1 1 d . . .
H19 H 0.4111 0.9063 0.7645 0.021 Uiso 1 1 calc R . .
C20 C 0.47693(10) 0.7678(2) 0.72695(8) 0.0190(3) Uani 1 1 d . . .
C21 C 0.47323(10) 0.6895(2) 0.66829(8) 0.0202(4) Uani 1 1 d . . .
H21 H 0.5183 0.6302 0.6691 0.024 Uiso 1 1 calc R . .
C22 C 0.40631(10) 0.6940(2) 0.60825(8) 0.0195(4) Uani 1 1 d . . .
C23 C 0.27194(10) 0.9626(2) 0.66577(8) 0.0203(4) Uani 1 1 d . . .
H23A H 0.2776 0.9867 0.7128 0.030 Uiso 1 1 calc R . .
H23B H 0.2218 0.9059 0.6435 0.030 Uiso 1 1 calc R . .
H23C H 0.2711 1.0592 0.6410 0.030 Uiso 1 1 calc R . .
C24 C 0.55040(11) 0.7617(3) 0.79111(9) 0.0274(4) Uani 1 1 d . . .
H24A H 0.5946 0.7135 0.7811 0.041 Uiso 1 1 calc R . .
H24B H 0.5388 0.7005 0.8257 0.041 Uiso 1 1 calc R . .
H24C H 0.5656 0.8672 0.8082 0.041 Uiso 1 1 calc R . .
C25 C 0.40607(12) 0.6026(3) 0.54696(9) 0.0300(5) Uani 1 1 d . . .
H25A H 0.3968 0.6729 0.5083 0.045 Uiso 1 1 calc R . .
H25B H 0.3634 0.5246 0.5353 0.045 Uiso 1 1 calc R . .
H25C H 0.4579 0.5508 0.5575 0.045 Uiso 1 1 calc R . .
C26 C 0.35546(10) 1.0610(2) 0.51871(8) 0.0188(3) Uani 1 1 d . . .
O1 O 0.41611(8) 1.12311(19) 0.54349(6) 0.0311(3) Uani 1 1 d . . .
N3 N 0.18927(8) 1.08739(18) 0.50587(6) 0.0160(3) Uani 1 1 d . . .
C27 C 0.14205(10) 1.1315(2) 0.52616(8) 0.0187(3) Uani 1 1 d . . .
C28 C 0.08314(11) 1.1843(2) 0.55490(9) 0.0250(4) Uani 1 1 d . . .
H28A H 0.0801 1.1093 0.5889 0.037 Uiso 1 1 calc R . .
H28B H 0.0305 1.1934 0.5185 0.037 Uiso 1 1 calc R . .
H28C H 0.0994 1.2856 0.5766 0.037 Uiso 1 1 calc R . .
B1 B 0.94740(13) 0.2339(3) 0.36454(11) 0.0261(5) Uani 1 1 d . . .
F1 F 0.90507(12) 0.3624(3) 0.32949(11) 0.0373(5) Uani 0.905(3) 1 d P A 1
F2 F 0.93328(10) 0.1060(2) 0.32036(8) 0.0547(5) Uani 0.905(3) 1 d P A 1
F3 F 1.02820(7) 0.26503(17) 0.39014(9) 0.0339(4) Uani 0.905(3) 1 d P A 1
F4 F 0.92080(8) 0.19422(19) 0.41702(7) 0.0327(4) Uani 0.905(3) 1 d P A 1
F1A F 0.9647(7) 0.3778(16) 0.4293(6) 0.033(4) Uiso 0.095(3) 1 d P A 2
F2A F 1.0194(10) 0.277(2) 0.3530(9) 0.044(4) Uiso 0.095(3) 1 d P A 2
F3A F 0.9376(16) 0.139(4) 0.3951(14) 0.099(9) Uiso 0.095(3) 1 d P A 2
F4A F 0.8892(13) 0.322(2) 0.3247(11) 0.030(5) Uiso 0.095(3) 1 d P A 2

loop_
_atom_site_aniso_label
_atom_site_aniso_U_11
_atom_site_aniso_U_22
_atom_site_aniso_U_33
_atom_site_aniso_U_23
_atom_site_aniso_U_13
_atom_site_aniso_U_12
Fe1 0.01196(11) 0.01497(12) 0.00939(9) -0.00059(9) 0.00323(8) -0.00002(9)
P1 0.01185(19) 0.0151(2) 0.01083(16) -0.00019(15) 0.00407(14) 0.00051(15)
N1 0.0136(6) 0.0141(7) 0.0116(5) -0.0012(5) 0.0049(5) 0.0006(5)
N2 0.0140(6) 0.0158(7) 0.0107(5) -0.0004(5) 0.0044(5) 0.0015(5)
C1 0.0134(7) 0.0204(9) 0.0124(6) 0.0014(6) 0.0023(5) 0.0002(6)
C2 0.0130(7) 0.0191(9) 0.0126(6) -0.0014(6) 0.0045(6) 0.0012(6)
C3 0.0152(8) 0.0256(10) 0.0161(7) -0.0028(7) 0.0032(6) 0.0003(7)
C4 0.0142(8) 0.0212(9) 0.0223(7) -0.0057(7) 0.0055(6) -0.0035(7)
C5 0.0177(8) 0.0161(9) 0.0192(7) -0.0012(6) 0.0090(6) -0.0009(7)
C6 0.0157(7) 0.0161(8) 0.0132(6) -0.0016(6) 0.0072(6) 0.0004(6)
C7 0.0166(8) 0.0164(9) 0.0128(6) 0.0004(6) 0.0073(6) 0.0019(6)
C8 0.0249(9) 0.0195(9) 0.0156(7) 0.0021(7) 0.0083(6) -0.0011(7)
C9 0.0170(8) 0.0167(9) 0.0201(7) 0.0022(6) 0.0091(6) -0.0002(7)
C10 0.0217(9) 0.0201(10) 0.0278(8) 0.0004(7) 0.0109(7) -0.0028(7)
C11 0.0243(9) 0.0255(11) 0.0247(8) 0.0095(8) 0.0053(7) 0.0029(8)
C12 0.0253(9) 0.0148(9) 0.0285(8) -0.0010(7) 0.0142(7) 0.0005(7)
C13 0.0181(8) 0.0202(9) 0.0133(6) -0.0020(6) 0.0079(6) 0.0005(7)
C14 0.0239(9) 0.0208(9) 0.0209(8) -0.0049(7) 0.0115(7) 0.0015(7)
C15 0.0277(9) 0.0309(11) 0.0155(7) -0.0013(7) 0.0112(7) -0.0020(8)
C16 0.0171(8) 0.0275(10) 0.0237(8) -0.0022(8) 0.0106(7) 0.0032(7)
C17 0.0155(7) 0.0168(8) 0.0109(6) 0.0020(6) 0.0036(6) 0.0005(6)
C18 0.0172(8) 0.0152(8) 0.0139(6) 0.0008(6) 0.0065(6) -0.0018(6)
C19 0.0212(8) 0.0172(9) 0.0125(6) 0.0002(6) 0.0041(6) -0.0044(7)
C20 0.0163(8) 0.0192(9) 0.0179(7) 0.0064(7) 0.0018(6) -0.0024(7)
C21 0.0163(8) 0.0219(10) 0.0217(7) 0.0050(7) 0.0058(6) 0.0035(7)
C22 0.0197(8) 0.0221(10) 0.0170(7) 0.0035(7) 0.0070(6) 0.0039(7)
C23 0.0219(8) 0.0250(10) 0.0133(6) -0.0029(7) 0.0055(6) 0.0034(7)
C24 0.0208(9) 0.0312(12) 0.0226(8) 0.0037(8) -0.0015(7) -0.0021(8)
C25 0.0303(10) 0.0365(12) 0.0213(8) -0.0015(8) 0.0072(7) 0.0150(9)
C26 0.0193(8) 0.0228(10) 0.0128(6) 0.0014(6) 0.0038(6) 0.0013(7)
O1 0.0234(7) 0.0405(9) 0.0235(6) -0.0034(6) 0.0014(5) -0.0110(6)
N3 0.0170(7) 0.0165(7) 0.0138(6) 0.0005(5) 0.0047(5) -0.0001(6)
C27 0.0196(8) 0.0193(9) 0.0163(7) 0.0004(7) 0.0054(6) 0.0010(7)
C28 0.0249(9) 0.0293(11) 0.0254(8) 0.0016(8) 0.0147(7) 0.0062(8)
B1 0.0223(10) 0.0298(13) 0.0258(10) 0.0066(9) 0.0084(8) 0.0006(9)
F1 0.0257(9) 0.0372(12) 0.0438(9) 0.0223(9) 0.0064(7) 0.0020(8)
F2 0.0689(12) 0.0456(11) 0.0497(9) -0.0225(8) 0.0216(8) -0.0127(9)
F3 0.0174(6) 0.0379(9) 0.0446(9) 0.0089(7) 0.0091(6) 0.0017(6)
F4 0.0285(7) 0.0404(10) 0.0318(7) 0.0113(6) 0.0140(6) 0.0020(6)

loop_
_atom_type_symbol
_atom_type_description
_atom_type_scat_dispersion_real
_atom_type_scat_dispersion_imag
_atom_type_scat_source
C C 0.0033 0.0016 'International Tables Vol C Tables 4.2.6.8 and 6.1.1.4'
H H 0.0000 0.0000 'International Tables Vol C Tables 4.2.6.8 and 6.1.1.4'
N N 0.0061 0.0033 'International Tables Vol C Tables 4.2.6.8 and 6.1.1.4'
O O 0.0106 0.0060 'International Tables Vol C Tables 4.2.6.8 and 6.1.1.4'
B B 0.0013 0.0007 'International Tables Vol C Tables 4.2.6.8 and 6.1.1.4'
F F 0.0171 0.0103 'International Tables Vol C Tables 4.2.6.8 and 6.1.1.4'
P P 0.1023 0.0942 'International Tables Vol C Tables 4.2.6.8 and 6.1.1.4'
Fe Fe 0.3463 0.8444 'International Tables Vol C Tables 4.2.6.8 and 6.1.1.4'

loop_
_geom_angle_atom_site_label_1
_geom_angle_atom_site_label_2
_geom_angle_atom_site_label_3
_geom_angle
C26 Fe1 N1 174.36(7)
C26 Fe1 N2 99.91(7)
N1 Fe1 N2 79.55(5)
C26 Fe1 N3 100.99(7)
N1 Fe1 N3 84.65(6)
N2 Fe1 N3 91.81(6)
C26 Fe1 P1 95.34(5)
N1 Fe1 P1 83.69(4)
N2 Fe1 P1 157.80(4)
N3 Fe1 P1 101.06(4)
C26 Fe1 H1 82.5(8)
N1 Fe1 H1 91.9(8)
N2 Fe1 H1 84.2(8)
N3 Fe1 H1 175.1(8)
P1 Fe1 H1 81.9(7)
C1 P1 C9 103.71(8)
C1 P1 C13 104.16(7)
C9 P1 C13 110.31(8)
C1 P1 Fe1 99.64(5)
C9 P1 Fe1 122.10(5)
C13 P1 Fe1 114.01(6)
C2 N1 C6 120.00(14)
C2 N1 Fe1 124.04(12)
C6 N1 Fe1 115.88(10)
C7 N2 C17 119.73(14)
C7 N2 Fe1 117.31(10)
C17 N2 Fe1 122.58(11)
C2 C1 P1 109.28(11)
C2 C1 H1A 109.8
P1 C1 H1A 109.8
C2 C1 H1B 109.8
P1 C1 H1B 109.8
H1A C1 H1B 108.3
N1 C2 C3 120.81(16)
N1 C2 C1 115.88(14)
C3 C2 C1 123.29(14)
C4 C3 C2 119.57(15)
C4 C3 H3 120.2
C2 C3 H3 120.2
C3 C4 C5 119.63(16)
C3 C4 H4 120.2
C5 C4 H4 120.2
C6 C5 C4 118.29(16)
C6 C5 H5 120.9
C4 C5 H5 120.9
N1 C6 C5 121.62(14)
N1 C6 C7 113.02(14)
C5 C6 C7 125.29(15)
N2 C7 C6 114.07(14)
N2 C7 C8 125.48(14)
C6 C7 C8 120.40(15)
C7 C8 H8A 109.5
C7 C8 H8B 109.5
H8A C8 H8B 109.5
C7 C8 H8C 109.5
H8A C8 H8C 109.5
H8B C8 H8C 109.5
C12 C9 C10 107.51(14)
C12 C9 C11 107.58(15)
C10 C9 C11 110.49(14)
C12 C9 P1 106.79(11)
C10 C9 P1 110.59(12)
C11 C9 P1 113.59(13)
C9 C10 H10A 109.5
C9 C10 H10B 109.5
H10A C10 H10B 109.5
C9 C10 H10C 109.5
H10A C10 H10C 109.5
H10B C10 H10C 109.5
C9 C11 H11A 109.5
C9 C11 H11B 109.5
H11A C11 H11B 109.5
C9 C11 H11C 109.5
H11A C11 H11C 109.5
H11B C11 H11C 109.5
C9 C12 H12A 109.5
C9 C12 H12B 109.5
H12A C12 H12B 109.5
C9 C12 H12C 109.5
H12A C12 H12C 109.5
H12B C12 H12C 109.5
C15 C13 C16 109.20(14)
C15 C13 C14 107.17(14)
C16 C13 C14 108.24(15)
C15 C13 P1 113.67(13)
C16 C13 P1 110.69(11)
C14 C13 P1 107.67(11)
C13 C14 H14A 109.5
C13 C14 H14B 109.5
H14A C14 H14B 109.5
C13 C14 H14C 109.5
H14A C14 H14C 109.5
H14B C14 H14C 109.5
C13 C15 H15A 109.5
C13 C15 H15B 109.5
H15A C15 H15B 109.5
C13 C15 H15C 109.5
H15A C15 H15C 109.5
H15B C15 H15C 109.5
C13 C16 H16A 109.5
C13 C16 H16B 109.5
H16A C16 H16B 109.5
C13 C16 H16C 109.5
H16A C16 H16C 109.5
H16B C16 H16C 109.5
C18 C17 C22 121.20(14)
C18 C17 N2 119.52(14)
C22 C17 N2 119.22(14)
C19 C18 C17 118.30(15)
C19 C18 C23 119.90(14)
C17 C18 C23 121.79(14)
C20 C19 C18 122.29(15)
C20 C19 H19 118.9
C18 C19 H19 118.9
C21 C20 C19 117.52(15)
C21 C20 C24 121.77(17)
C19 C20 C24 120.71(16)
C20 C21 C22 122.91(17)
C20 C21 H21 118.5
C22 C21 H21 118.5
C21 C22 C17 117.77(16)
C21 C22 C25 119.81(16)
C17 C22 C25 122.43(15)
C18 C23 H23A 109.5
C18 C23 H23B 109.5
H23A C23 H23B 109.5
C18 C23 H23C 109.5
H23A C23 H23C 109.5
H23B C23 H23C 109.5
C20 C24 H24A 109.5
C20 C24 H24B 109.5
H24A C24 H24B 109.5
C20 C24 H24C 109.5
H24A C24 H24C 109.5
H24B C24 H24C 109.5
C22 C25 H25A 109.5
C22 C25 H25B 109.5
H25A C25 H25B 109.5
C22 C25 H25C 109.5
H25A C25 H25C 109.5
H25B C25 H25C 109.5
O1 C26 Fe1 176.20(16)
C27 N3 Fe1 166.88(15)
N3 C27 C28 177.53(18)
C27 C28 H28A 109.5
C27 C28 H28B 109.5
H28A C28 H28B 109.5
C27 C28 H28C 109.5
H28A C28 H28C 109.5
H28B C28 H28C 109.5
F3A B1 F4A 123.4(17)
F3A B1 F3 106.5(14)
F4A B1 F3 127.9(8)
F3A B1 F1 137.4(15)
F3 B1 F1 110.3(2)
F4A B1 F4 103.2(10)
F3 B1 F4 110.38(17)
F1 B1 F4 109.82(19)
F3A B1 F2 76.7(16)
F4A B1 F2 96.9(9)
F3 B1 F2 109.00(19)
F1 B1 F2 109.89(19)
F4 B1 F2 107.4(2)
F3A B1 F2A 129.3(16)
F4A B1 F2A 107.0(11)
F1 B1 F2A 93.0(7)
F4 B1 F2A 141.0(7)
F2 B1 F2A 93.0(7)
F3A B1 F1A 95.4(16)
F4A B1 F1A 87.9(10)
F3 B1 F1A 72.4(4)
F1 B1 F1A 76.3(4)
F4 B1 F1A 65.2(4)
F2 B1 F1A 172.1(5)
F2A B1 F1A 91.6(8)

loop_
_geom_bond_atom_site_label_1
_geom_bond_atom_site_label_2
_geom_bond_distance
Fe1 C26 1.7496(18)
Fe1 N1 1.9719(14)
Fe1 N2 1.9851(14)
Fe1 N3 1.9980(14)
Fe1 P1 2.2185(5)
Fe1 H1 1.395(18)
P1 C1 1.8488(16)
P1 C9 1.8868(19)
P1 C13 1.8891(17)
N1 C2 1.3439(19)
N1 C6 1.358(2)
N2 C7 1.299(2)
N2 C17 1.4451(19)
C1 C2 1.503(2)
C1 H1A 0.9900
C1 H1B 0.9900
C2 C3 1.392(2)
C3 C4 1.382(3)
C3 H3 0.9500
C4 C5 1.395(2)
C4 H4 0.9500
C5 C6 1.389(2)
C5 H5 0.9500
C6 C7 1.468(2)
C7 C8 1.498(2)
C8 H8A 0.9800
C8 H8B 0.9800
C8 H8C 0.9800
C9 C12 1.534(2)
C9 C10 1.540(2)
C9 C11 1.540(2)
C10 H10A 0.9800
C10 H10B 0.9800
C10 H10C 0.9800
C11 H11A 0.9800
C11 H11B 0.9800
C11 H11C 0.9800
C12 H12A 0.9800
C12 H12B 0.9800
C12 H12C 0.9800
C13 C15 1.535(2)
C13 C16 1.541(2)
C13 C14 1.542(3)
C14 H14A 0.9800
C14 H14B 0.9800
C14 H14C 0.9800
C15 H15A 0.9800
C15 H15B 0.9800
C15 H15C 0.9800
C16 H16A 0.9800
C16 H16B 0.9800
C16 H16C 0.9800
C17 C18 1.398(2)
C17 C22 1.403(2)
C18 C19 1.395(2)
C18 C23 1.510(2)
C19 C20 1.390(3)
C19 H19 0.9500
C20 C21 1.387(2)
C20 C24 1.508(2)
C21 C22 1.393(2)
C21 H21 0.9500
C22 C25 1.510(2)
C23 H23A 0.9800
C23 H23B 0.9800
C23 H23C 0.9800
C24 H24A 0.9800
C24 H24B 0.9800
C24 H24C 0.9800
C25 H25A 0.9800
C25 H25B 0.9800
C25 H25C 0.9800
C26 O1 1.153(2)
N3 C27 1.140(2)
C27 C28 1.463(2)
C28 H28A 0.9800
C28 H28B 0.9800
C28 H28C 0.9800
B1 F3A 1.10(3)
B1 F4A 1.32(2)
B1 F3 1.375(3)
B1 F1 1.394(3)
B1 F4 1.393(3)
B1 F2 1.405(3)
B1 F2A 1.444(17)
B1 F1A 1.786(13)
